data_7036576
loop_
_publ_author_name
'Yao, Shuang'
'Tam, Dennis Yiu Sun'
'Cheung, Pak Shing'
'Lam, Chi-Keung'
'Guo, Pei'
'Lam, Sik Lok'
'Lee, Hung Kay'

_publ_section_title
;
 Cobalt(ii) amido complexes derived from a monodentate arylamido ligand
 featuring a highly electron-withdrawing C6F5 substituent.
;
_journal_issue 41
_journal_name_full 'Dalton transactions (Cambridge, England : 2003)'
_journal_page_first 17950
_journal_page_last 17959
_journal_paper_doi 10.1039/c5dt00796h
_journal_volume 44
_journal_year 2015
_chemical_formula_sum 'C27.5 H37 Cl Co F5 N3'
_chemical_formula_weight 598.98
_chemical_name_systematic
;
 ?
;
_space_group_crystal_system monoclinic
_space_group_IT_number 14
_space_group_name_Hall '-P 2ybc'
_space_group_name_H-M_alt 'P 1 21/c 1'
_symmetry_space_group_name_Hall '-P 2ybc'
_symmetry_space_group_name_H-M 'P 1 21/c 1'
_atom_sites_solution_hydrogens geom
_audit_creation_method SHELXL-2013
_audit_update_record
;
2015-08-19 deposited with the CCDC.
2015-09-18 downloaded from the CCDC.
;
_cell_angle_alpha 90
_cell_angle_beta 93.793(6)
_cell_angle_gamma 90
_cell_formula_units_Z 4
_cell_length_a 9.994(3)
_cell_length_b 14.749(4)
_cell_length_c 20.746(6)
_cell_measurement_reflns_used 846
_cell_measurement_temperature 293(2)
_cell_measurement_theta_max 20.21
_cell_measurement_theta_min 2.40
_cell_volume 3051.3(15)
_computing_cell_refinement 'BRUKER SMART CCD DIFFRACTOMETER'
_computing_data_collection 'BRUKER SMART CCD DIFFRACTOMETER'
_computing_data_reduction 'BRUKER SMART CCD DIFFRACTOMETER'
_computing_molecular_graphics 'BRUKER SHELXTL'
_computing_publication_material 'BRUKER SHELXTL'
_computing_structure_refinement 'SHELXL-2013 (Sheldrick, 2013)'
_diffrn_ambient_temperature 293(2)
_diffrn_measured_fraction_theta_full 1.000
_diffrn_measured_fraction_theta_max 0.991
_diffrn_measurement_device_type 'BRUKER SMART CCD DIFFRACTOMETER'
_diffrn_measurement_method 'OMEGA SCAN'
_diffrn_radiation_type MoK\a
_diffrn_radiation_wavelength 0.71073
_diffrn_reflns_av_R_equivalents 0.1011
_diffrn_reflns_av_unetI/netI 0.1518
_diffrn_reflns_Laue_measured_fraction_full 1.000
_diffrn_reflns_Laue_measured_fraction_max 0.991
_diffrn_reflns_limit_h_max 12
_diffrn_reflns_limit_h_min -13
_diffrn_reflns_limit_k_max 18
_diffrn_reflns_limit_k_min -19
_diffrn_reflns_limit_l_max 22
_diffrn_reflns_limit_l_min -27
_diffrn_reflns_number 20371
_diffrn_reflns_point_group_measured_fraction_full 1.000
_diffrn_reflns_point_group_measured_fraction_max 0.991
_diffrn_reflns_theta_full 25.242
_diffrn_reflns_theta_max 28.151
_diffrn_reflns_theta_min 1.695
_exptl_absorpt_coefficient_mu 0.700
_exptl_absorpt_correction_T_max 1.0000
_exptl_absorpt_correction_T_min 0.418166
_exptl_absorpt_correction_type multi-scan
_exptl_crystal_colour black
_exptl_crystal_density_diffrn 1.304
_exptl_crystal_description block
_exptl_crystal_F_000 1248
_exptl_crystal_size_max 0.400
_exptl_crystal_size_mid 0.300
_exptl_crystal_size_min 0.200
_refine_diff_density_max 0.592
_refine_diff_density_min -0.767
_refine_diff_density_rms 0.088
_refine_ls_extinction_method none
_refine_ls_goodness_of_fit_ref 0.966
_refine_ls_hydrogen_treatment constr
_refine_ls_matrix_type full
_refine_ls_number_parameters 326
_refine_ls_number_reflns 7409
_refine_ls_number_restraints 10
_refine_ls_restrained_S_all 0.966
_refine_ls_R_factor_all 0.2203
_refine_ls_R_factor_gt 0.0760
_refine_ls_shift/su_max 0.000
_refine_ls_shift/su_mean 0.000
_refine_ls_structure_factor_coef Fsqd
_refine_ls_weighting_details 'w=1/[\s^2^(Fo^2^)+(0.1231P)^2^+0.9875P] where P=(Fo^2^+2Fc^2^)/3'
_refine_ls_weighting_scheme calc
_refine_ls_wR_factor_gt 0.1887
_refine_ls_wR_factor_ref 0.2751
_reflns_Friedel_coverage 0.000
_reflns_number_gt 2573
_reflns_number_total 7409
_reflns_threshold_expression 'I > 2\s(I)'
_cod_data_source_file c5dt00796h1.cif
_cod_data_source_block Complex_3
_cod_depositor_comments 'Adding full bibliography for 7036576--7036582.cif.'
_cod_original_cell_volume 3051.4(14)
_cod_original_formula_sum 'C27.50 H37 Cl Co F5 N3'
_cod_database_code 7036576
_shelx_space_group_comment
;
The symmetry employed for this shelxl refinement is uniquely defined
by the following loop, which should always be used as a source of
symmetry information in preference to the above space-group names.
They are only intended as comments.
;
_shelx_estimated_absorpt_t_min 0.767
_shelx_estimated_absorpt_t_max 0.873
_shelxl_version_number 2013-4

loop_
_space_group_symop_operation_xyz
'x, y, z'
'-x, y+1/2, -z+1/2'
'-x, -y, -z'
'x, -y-1/2, z-1/2'

loop_
_atom_site_label
_atom_site_type_symbol
_atom_site_fract_x
_atom_site_fract_y
_atom_site_fract_z
_atom_site_U_iso_or_equiv
_atom_site_adp_type
_atom_site_occupancy
_atom_site_site_symmetry_order
_atom_site_calc_flag
_atom_site_refinement_flags_posn
_atom_site_refinement_flags_adp
_atom_site_refinement_flags_occupancy
_atom_site_disorder_assembly
_atom_site_disorder_group
Co1 Co 0.80737(8) 0.81336(5) 0.68757(5) 0.0617(3) Uani 1 1 d . . . . .
Cl1 Cl 0.9039(2) 0.91749(13) 0.75509(11) 0.0967(7) Uani 1 1 d . . . . .
N1 N 0.6125(4) 0.8297(3) 0.6681(2) 0.0485(11) Uani 1 1 d . . . . .
N2 N 0.9332(5) 0.7812(4) 0.6126(4) 0.0840(18) Uani 1 1 d D . . . .
N3 N 0.8720(6) 0.6851(4) 0.7303(3) 0.0883(19) Uani 1 1 d D . . . .
C1 C 0.5231(5) 0.7618(3) 0.6923(3) 0.0486(14) Uani 1 1 d . . . . .
C2 C 0.4739(5) 0.6930(4) 0.6502(3) 0.0506(14) Uani 1 1 d . . . . .
C3 C 0.3960(6) 0.6243(4) 0.6756(3) 0.0618(17) Uani 1 1 d . . . . .
H3 H 0.3635 0.5776 0.6489 0.074 Uiso 1 1 calc R U . . .
C4 C 0.3669(7) 0.6250(4) 0.7391(4) 0.075(2) Uani 1 1 d . . . . .
H4 H 0.3150 0.5789 0.7551 0.089 Uiso 1 1 calc R U . . .
C5 C 0.4137(7) 0.6928(5) 0.7787(3) 0.0740(19) Uani 1 1 d . . . . .
H5 H 0.3943 0.6917 0.8220 0.089 Uiso 1 1 calc R U . . .
C6 C 0.4909(6) 0.7647(4) 0.7560(3) 0.0624(16) Uani 1 1 d . . . . .
C7 C 0.5269(10) 0.8465(5) 0.7998(4) 0.095(3) Uani 1 1 d . . . . .
H7 H 0.5778 0.8895 0.7750 0.114 Uiso 1 1 calc R U . . .
C8 C 0.3985(12) 0.8950(6) 0.8192(5) 0.158(5) Uani 1 1 d . . . . .
H8A H 0.3441 0.9110 0.7810 0.237 Uiso 1 1 calc R U . . .
H8B H 0.4226 0.9488 0.8432 0.237 Uiso 1 1 calc R U . . .
H8C H 0.3489 0.8552 0.8454 0.237 Uiso 1 1 calc R U . . .
C9 C 0.6134(12) 0.8210(8) 0.8602(5) 0.153(4) Uani 1 1 d . . . . .
H9A H 0.6328 0.8743 0.8857 0.230 Uiso 1 1 calc R U . . .
H9B H 0.6957 0.7944 0.8480 0.230 Uiso 1 1 calc R U . . .
H9C H 0.5662 0.7781 0.8851 0.230 Uiso 1 1 calc R U . . .
C10 C 0.4952(6) 0.6930(4) 0.5788(3) 0.0572(15) Uani 1 1 d . . . . .
H10 H 0.5623 0.7396 0.5713 0.069 Uiso 1 1 calc R U . . .
C11 C 0.5493(8) 0.6031(5) 0.5549(4) 0.083(2) Uani 1 1 d . . . . .
H11A H 0.5608 0.6070 0.5094 0.125 Uiso 1 1 calc R U . . .
H11B H 0.4870 0.5554 0.5628 0.125 Uiso 1 1 calc R U . . .
H11C H 0.6341 0.5902 0.5775 0.125 Uiso 1 1 calc R U . . .
C12 C 0.3669(7) 0.7183(5) 0.5380(3) 0.079(2) Uani 1 1 d . . . . .
H12A H 0.3844 0.7175 0.4930 0.119 Uiso 1 1 calc R U . . .
H12B H 0.3384 0.7778 0.5497 0.119 Uiso 1 1 calc R U . . .
H12C H 0.2976 0.6752 0.5457 0.119 Uiso 1 1 calc R U . . .
C13 C 0.5586(5) 0.9046(3) 0.6381(3) 0.0470(13) Uani 1 1 d . . . . .
C14 C 0.6404(6) 0.9675(4) 0.6093(3) 0.0559(15) Uani 1 1 d . . . . .
C15 C 0.5995(7) 1.0428(4) 0.5766(3) 0.0698(18) Uani 1 1 d . . . . .
C16 C 0.4641(8) 1.0636(4) 0.5707(3) 0.0721(19) Uani 1 1 d . . . . .
C17 C 0.3782(6) 1.0067(4) 0.5983(3) 0.0676(18) Uani 1 1 d . . . . .
C18 C 0.4234(6) 0.9306(4) 0.6308(3) 0.0600(16) Uani 1 1 d . . . . .
C19 C 1.0330(7) 0.8545(7) 0.6019(5) 0.136(4) Uani 1 1 d . . . . .
H19A H 1.0815 0.8689 0.6421 0.204 Uiso 1 1 calc R U . . .
H19B H 0.9869 0.9075 0.5853 0.204 Uiso 1 1 calc R U . . .
H19C H 1.0945 0.8340 0.5714 0.204 Uiso 1 1 calc R U . . .
C20 C 0.8629(8) 0.7619(6) 0.5510(4) 0.113(3) Uani 1 1 d . . . . .
H20A H 0.7980 0.7150 0.5563 0.170 Uiso 1 1 calc R U . . .
H20B H 0.9259 0.7422 0.5209 0.170 Uiso 1 1 calc R U . . .
H20C H 0.8182 0.8157 0.5349 0.170 Uiso 1 1 calc R U . . .
C21A C 0.974(3) 0.6821(13) 0.6267(10) 0.106(4) Uiso 0.374(11) 1 d D . P A 1
H21A H 0.9020 0.6422 0.6106 0.127 Uiso 0.374(11) 1 calc R U P A 1
H21B H 1.0531 0.6676 0.6042 0.127 Uiso 0.374(11) 1 calc R U P A 1
C22B C 0.9419(15) 0.6406(8) 0.6721(7) 0.092(4) Uiso 0.626(11) 1 d D . P A 2
H22A H 0.9983 0.5906 0.6877 0.110 Uiso 0.626(11) 1 calc R U P A 2
H22B H 0.8744 0.6170 0.6407 0.110 Uiso 0.626(11) 1 calc R U P A 2
C23A C 0.778(6) 0.609(3) 0.721(3) 0.100(9) Uani 0.374(11) 1 d D . P A 1
H23A H 0.7556 0.6000 0.6762 0.151 Uiso 0.374(11) 1 calc R U P A 1
H23B H 0.6978 0.6225 0.7428 0.151 Uiso 0.374(11) 1 calc R U P A 1
H23C H 0.8185 0.5551 0.7397 0.151 Uiso 0.374(11) 1 calc R U P A 1
C24A C 0.903(3) 0.696(2) 0.7999(8) 0.118(6) Uani 0.374(11) 1 d D . P A 1
H24A H 0.9646 0.7458 0.8072 0.177 Uiso 0.374(11) 1 calc R U P A 1
H24B H 0.9426 0.6417 0.8174 0.177 Uiso 0.374(11) 1 calc R U P A 1
H24C H 0.8218 0.7091 0.8206 0.177 Uiso 0.374(11) 1 calc R U P A 1
C25 C 0.8699(9) 0.5014(7) 0.4802(5) 0.059(3) Uiso 0.5 1 d G . P B -1
H25 H 0.7772 0.4950 0.4775 0.071 Uiso 0.5 1 calc R U P B -1
C26 C 0.9465(12) 0.4633(7) 0.5316(4) 0.086(4) Uiso 0.5 1 d DG . P B -1
C27 C 1.0852(11) 0.4729(9) 0.5355(5) 0.116(6) Uiso 0.5 1 d G . P B -1
H27 H 1.1365 0.4475 0.5699 0.139 Uiso 0.5 1 calc R U P B -1
C29 C 1.1472(9) 0.5206(9) 0.4880(7) 0.106(6) Uiso 0.5 1 d G . P B -1
H29 H 1.2400 0.5270 0.4906 0.127 Uiso 0.5 1 calc R U P B -1
C28 C 1.0706(14) 0.5587(8) 0.4365(5) 0.124(7) Uiso 0.5 1 d G . P B -1
H28 H 1.1121 0.5906 0.4047 0.149 Uiso 0.5 1 calc R U P B -1
C30 C 0.9320(14) 0.5491(7) 0.4326(4) 0.095(5) Uiso 0.5 1 d G . P B -1
H30 H 0.8807 0.5745 0.3982 0.114 Uiso 0.5 1 calc R U P B -1
C31 C 0.874(3) 0.4123(17) 0.5813(11) 0.186(11) Uiso 0.5 1 d D . P B -1
H31A H 0.9383 0.3896 0.6140 0.279 Uiso 0.5 1 calc R U P B -1
H31B H 0.8262 0.3625 0.5611 0.279 Uiso 0.5 1 calc R U P B -1
H31C H 0.8127 0.4522 0.6007 0.279 Uiso 0.5 1 calc R U P B -1
F1 F 0.7752(3) 0.9505(2) 0.6125(2) 0.0818(12) Uani 1 1 d . . . . .
F2 F 0.6887(5) 1.0978(3) 0.5508(2) 0.1081(15) Uani 1 1 d . . . . .
F3 F 0.4207(5) 1.1375(3) 0.5369(2) 0.1106(15) Uani 1 1 d . . . . .
F4 F 0.2470(4) 1.0250(3) 0.5928(2) 0.1087(15) Uani 1 1 d . . . . .
F5 F 0.3282(3) 0.8800(2) 0.6578(2) 0.0868(12) Uani 1 1 d . . . . .
C22A C 1.0017(19) 0.6668(18) 0.6965(9) 0.092(4) Uiso 0.374(11) 1 d D . P A 1
H22C H 1.0723 0.7072 0.7133 0.110 Uiso 0.374(11) 1 calc R U P A 1
H22D H 1.0309 0.6048 0.7043 0.110 Uiso 0.374(11) 1 calc R U P A 1
C24B C 0.9752(15) 0.6958(12) 0.7828(8) 0.118(6) Uani 0.626(11) 1 d D . P A 2
H24D H 1.0422 0.7374 0.7699 0.177 Uiso 0.626(11) 1 calc R U P A 2
H24E H 1.0159 0.6380 0.7927 0.177 Uiso 0.626(11) 1 calc R U P A 2
H24F H 0.9353 0.7188 0.8203 0.177 Uiso 0.626(11) 1 calc R U P A 2
C23B C 0.770(3) 0.6207(19) 0.7509(14) 0.100(9) Uani 0.626(11) 1 d D . P A 2
H23D H 0.7011 0.6132 0.7166 0.151 Uiso 0.626(11) 1 calc R U P A 2
H23E H 0.7304 0.6440 0.7885 0.151 Uiso 0.626(11) 1 calc R U P A 2
H23F H 0.8110 0.5632 0.7608 0.151 Uiso 0.626(11) 1 calc R U P A 2
C21B C 1.0231(14) 0.7088(9) 0.6418(8) 0.106(4) Uiso 0.626(11) 1 d D . P A 2
H21C H 1.0730 0.6808 0.6086 0.127 Uiso 0.626(11) 1 calc R U P A 2
H21D H 1.0867 0.7352 0.6738 0.127 Uiso 0.626(11) 1 calc R U P A 2

loop_
_atom_site_aniso_label
_atom_site_aniso_U_11
_atom_site_aniso_U_22
_atom_site_aniso_U_33
_atom_site_aniso_U_23
_atom_site_aniso_U_13
_atom_site_aniso_U_12
Co1 0.0430(4) 0.0460(5) 0.0954(7) -0.0083(4) -0.0020(4) -0.0002(4)
Cl1 0.0897(13) 0.0685(11) 0.1282(17) -0.0253(11) -0.0207(12) -0.0127(10)
N1 0.041(2) 0.038(2) 0.066(3) 0.003(2) 0.006(2) -0.003(2)
N2 0.046(3) 0.070(4) 0.137(6) -0.010(4) 0.010(3) 0.003(3)
N3 0.084(4) 0.066(4) 0.111(5) 0.005(4) -0.020(4) 0.007(3)
C1 0.044(3) 0.037(3) 0.065(4) 0.006(3) 0.006(3) -0.002(2)
C2 0.042(3) 0.040(3) 0.071(4) 0.002(3) 0.006(3) -0.006(3)
C3 0.060(4) 0.048(3) 0.079(5) 0.002(3) 0.015(3) -0.016(3)
C4 0.076(5) 0.049(4) 0.102(6) 0.011(4) 0.031(4) -0.012(3)
C5 0.084(5) 0.070(5) 0.071(4) 0.011(4) 0.024(4) -0.006(4)
C6 0.066(4) 0.051(4) 0.072(5) 0.003(3) 0.018(3) -0.010(3)
C7 0.138(7) 0.083(5) 0.066(5) -0.014(4) 0.029(5) -0.039(5)
C8 0.207(12) 0.097(7) 0.172(10) -0.060(7) 0.021(9) 0.039(8)
C9 0.150(10) 0.183(11) 0.125(9) -0.058(8) -0.013(8) -0.009(8)
C10 0.048(3) 0.053(3) 0.072(4) -0.004(3) 0.012(3) -0.008(3)
C11 0.092(5) 0.073(5) 0.086(5) -0.017(4) 0.013(4) 0.004(4)
C12 0.077(5) 0.070(4) 0.090(5) 0.011(4) -0.003(4) -0.005(4)
C13 0.041(3) 0.036(3) 0.064(4) -0.002(3) 0.002(3) -0.003(2)
C14 0.051(3) 0.047(3) 0.071(4) 0.002(3) 0.006(3) 0.002(3)
C15 0.083(5) 0.045(4) 0.081(5) 0.011(3) 0.009(4) -0.015(4)
C16 0.088(5) 0.046(4) 0.081(5) 0.012(3) -0.005(4) 0.013(4)
C17 0.054(4) 0.050(4) 0.098(5) 0.001(4) -0.007(4) 0.011(3)
C18 0.045(3) 0.049(3) 0.085(5) 0.001(3) 0.003(3) -0.003(3)
C19 0.061(5) 0.137(8) 0.218(11) -0.032(8) 0.062(6) -0.036(5)
C20 0.088(6) 0.134(8) 0.122(7) -0.038(6) 0.038(6) -0.012(6)
C23A 0.101(8) 0.049(9) 0.15(3) 0.015(13) -0.019(16) 0.002(8)
C24A 0.070(10) 0.090(7) 0.184(13) 0.014(8) -0.064(11) 0.031(11)
F1 0.052(2) 0.071(2) 0.125(3) 0.023(2) 0.024(2) -0.0034(18)
F2 0.113(3) 0.074(3) 0.140(4) 0.040(3) 0.027(3) -0.023(3)
F3 0.128(4) 0.070(3) 0.131(4) 0.029(3) -0.018(3) 0.016(3)
F4 0.067(3) 0.086(3) 0.170(4) 0.009(3) -0.019(3) 0.027(2)
F5 0.0435(19) 0.068(2) 0.150(4) 0.022(2) 0.016(2) -0.0013(18)
C24B 0.070(10) 0.090(7) 0.184(13) 0.014(8) -0.064(11) 0.031(11)
C23B 0.101(8) 0.049(9) 0.15(3) 0.015(13) -0.019(16) 0.002(8)

loop_
_atom_type_symbol
_atom_type_description
_atom_type_scat_dispersion_real
_atom_type_scat_dispersion_imag
_atom_type_scat_source
C C 0.0033 0.0016 'International Tables Vol C Tables 4.2.6.8 and 6.1.1.4'
H H 0.0000 0.0000 'International Tables Vol C Tables 4.2.6.8 and 6.1.1.4'
N N 0.0061 0.0033 'International Tables Vol C Tables 4.2.6.8 and 6.1.1.4'
F F 0.0171 0.0103 'International Tables Vol C Tables 4.2.6.8 and 6.1.1.4'
Co Co 0.3494 0.9721 'International Tables Vol C Tables 4.2.6.8 and 6.1.1.4'
Cl Cl 0.1484 0.1585 'International Tables Vol C Tables 4.2.6.8 and 6.1.1.4'

loop_
_geom_angle_atom_site_label_1
_geom_angle_atom_site_label_2
_geom_angle_atom_site_label_3
_geom_angle
N1 Co1 N2 120.2(2)
N1 Co1 N3 116.9(2)
N2 Co1 N3 85.9(3)
N1 Co1 Cl1 114.80(14)
N2 Co1 Cl1 111.02(18)
N3 Co1 Cl1 103.72(17)
C13 N1 C1 118.9(4)
C13 N1 Co1 123.1(3)
C1 N1 Co1 117.8(3)
C20 N2 C19 107.5(7)
C20 N2 C21B 117.4(9)
C19 N2 C21B 100.8(7)
C20 N2 C21A 95.0(10)
C19 N2 C21A 123.0(13)
C20 N2 Co1 114.6(4)
C19 N2 Co1 112.4(5)
C21B N2 Co1 103.4(7)
C21A N2 Co1 103.6(10)
C24A N3 C23A 107(3)
C24B N3 C23B 108.7(16)
C24A N3 C22A 109.8(13)
C23A N3 C22A 111(3)
C24B N3 C22B 106.8(10)
C23B N3 C22B 107.7(11)
C24B N3 Co1 112.8(7)
C24A N3 Co1 109.9(13)
C23A N3 Co1 116(3)
C23B N3 Co1 119.0(17)
C22A N3 Co1 101.8(9)
C22B N3 Co1 100.7(6)
C6 C1 C2 121.5(5)
C6 C1 N1 119.8(5)
C2 C1 N1 118.7(5)
C3 C2 C1 117.9(5)
C3 C2 C10 119.1(5)
C1 C2 C10 122.9(5)
C4 C3 C2 121.0(6)
C4 C3 H3 119.5
C2 C3 H3 119.5
C5 C4 C3 120.2(6)
C5 C4 H4 119.9
C3 C4 H4 119.9
C4 C5 C6 121.7(6)
C4 C5 H5 119.2
C6 C5 H5 119.2
C1 C6 C5 117.6(6)
C1 C6 C7 121.9(5)
C5 C6 C7 120.3(6)
C9 C7 C6 112.9(7)
C9 C7 C8 109.6(8)
C6 C7 C8 110.5(7)
C9 C7 H7 107.9
C6 C7 H7 107.9
C8 C7 H7 107.9
C7 C8 H8A 109.5
C7 C8 H8B 109.5
H8A C8 H8B 109.5
C7 C8 H8C 109.5
H8A C8 H8C 109.5
H8B C8 H8C 109.5
C7 C9 H9A 109.5
C7 C9 H9B 109.5
H9A C9 H9B 109.5
C7 C9 H9C 109.5
H9A C9 H9C 109.5
H9B C9 H9C 109.5
C2 C10 C11 113.2(5)
C2 C10 C12 112.0(5)
C11 C10 C12 109.5(5)
C2 C10 H10 107.3
C11 C10 H10 107.3
C12 C10 H10 107.3
C10 C11 H11A 109.5
C10 C11 H11B 109.5
H11A C11 H11B 109.5
C10 C11 H11C 109.5
H11A C11 H11C 109.5
H11B C11 H11C 109.5
C10 C12 H12A 109.5
C10 C12 H12B 109.5
H12A C12 H12B 109.5
C10 C12 H12C 109.5
H12A C12 H12C 109.5
H12B C12 H12C 109.5
N1 C13 C14 120.7(5)
N1 C13 C18 128.3(5)
C14 C13 C18 111.1(5)
C15 C14 F1 116.1(5)
C15 C14 C13 126.5(6)
F1 C14 C13 117.4(5)
F2 C15 C14 120.7(6)
F2 C15 C16 120.1(6)
C14 C15 C16 119.2(6)
F3 C16 C17 121.9(7)
F3 C16 C15 120.2(7)
C17 C16 C15 117.9(6)
F4 C17 C16 119.0(6)
F4 C17 C18 119.8(6)
C16 C17 C18 121.3(6)
F5 C18 C17 115.9(5)
F5 C18 C13 120.1(5)
C17 C18 C13 124.1(6)
N2 C19 H19A 109.5
N2 C19 H19B 109.5
H19A C19 H19B 109.5
N2 C19 H19C 109.5
H19A C19 H19C 109.5
H19B C19 H19C 109.5
N2 C20 H20A 109.5
N2 C20 H20B 109.5
H20A C20 H20B 109.5
N2 C20 H20C 109.5
H20A C20 H20C 109.5
H20B C20 H20C 109.5
C22A C21A N2 111.3(16)
C22A C21A H21A 109.4
N2 C21A H21A 109.4
C22A C21A H21B 109.4
N2 C21A H21B 109.4
H21A C21A H21B 108.0
C21B C22B N3 109.2(11)
C21B C22B H22A 109.8
N3 C22B H22A 109.8
C21B C22B H22B 109.8
N3 C22B H22B 109.8
H22A C22B H22B 108.3
N3 C23A H23A 109.5
N3 C23A H23B 109.5
H23A C23A H23B 109.5
N3 C23A H23C 109.5
H23A C23A H23C 109.5
H23B C23A H23C 109.5
N3 C24A H24A 109.5
N3 C24A H24B 109.5
H24A C24A H24B 109.5
N3 C24A H24C 109.5
H24A C24A H24C 109.5
H24B C24A H24C 109.5
C26 C25 C30 120.0
C26 C25 H25 120.0
C30 C25 H25 120.0
C27 C26 C25 120.0
C27 C26 C31 122.3(14)
C25 C26 C31 117.7(14)
C26 C27 C29 120.0
C26 C27 H27 120.0
C29 C27 H27 120.0
C28 C29 C27 120.0
C28 C29 H29 120.0
C27 C29 H29 120.0
C30 C28 C29 120.0
C30 C28 H28 120.0
C29 C28 H28 120.0
C28 C30 C25 120.0
C28 C30 H30 120.0
C25 C30 H30 120.0
C26 C31 H31A 109.5
C26 C31 H31B 109.5
H31A C31 H31B 109.5
C26 C31 H31C 109.5
H31A C31 H31C 109.5
H31B C31 H31C 109.5
C21A C22A N3 108.0(17)
C21A C22A H22C 110.1
N3 C22A H22C 110.1
C21A C22A H22D 110.1
N3 C22A H22D 110.1
H22C C22A H22D 108.4
N3 C24B H24D 109.5
N3 C24B H24E 109.5
H24D C24B H24E 109.5
N3 C24B H24F 109.5
H24D C24B H24F 109.5
H24E C24B H24F 109.5
N3 C23B H23D 109.5
N3 C23B H23E 109.5
H23D C23B H23E 109.5
N3 C23B H23F 109.5
H23D C23B H23F 109.5
H23E C23B H23F 109.5
C22B C21B N2 109.3(11)
C22B C21B H21C 109.8
N2 C21B H21C 109.8
C22B C21B H21D 109.8
N2 C21B H21D 109.8
H21C C21B H21D 108.3

loop_
_geom_bond_atom_site_label_1
_geom_bond_atom_site_label_2
_geom_bond_distance
Co1 N1 1.977(4)
Co1 N2 2.118(6)
Co1 N3 2.168(6)
Co1 Cl1 2.252(2)
N1 C13 1.362(7)
N1 C1 1.453(7)
N2 C20 1.445(10)
N2 C19 1.497(9)
N2 C21B 1.497(12)
N2 C21A 1.539(16)
N3 C24B 1.459(11)
N3 C24A 1.467(16)
N3 C23A 1.467(16)
N3 C23B 1.480(12)
N3 C22A 1.537(16)
N3 C22B 1.577(12)
C1 C6 1.382(8)
C1 C2 1.405(8)
C2 C3 1.402(7)
C2 C10 1.512(8)
C3 C4 1.366(9)
C3 H3 0.9300
C4 C5 1.358(9)
C4 H4 0.9300
C5 C6 1.411(8)
C5 H5 0.9300
C6 C7 1.539(9)
C7 C9 1.522(12)
C7 C8 1.546(12)
C7 H7 0.9800
C8 H8A 0.9600
C8 H8B 0.9600
C8 H8C 0.9600
C9 H9A 0.9600
C9 H9B 0.9600
C9 H9C 0.9600
C10 C11 1.527(8)
C10 C12 1.535(8)
C10 H10 0.9800
C11 H11A 0.9600
C11 H11B 0.9600
C11 H11C 0.9600
C12 H12A 0.9600
C12 H12B 0.9600
C12 H12C 0.9600
C13 C14 1.396(7)
C13 C18 1.404(7)
C14 C15 1.351(8)
C14 F1 1.368(6)
C15 F2 1.342(7)
C15 C16 1.385(9)
C16 F3 1.351(7)
C16 C17 1.355(9)
C17 F4 1.337(7)
C17 C18 1.370(8)
C18 F5 1.358(6)
C19 H19A 0.9600
C19 H19B 0.9600
C19 H19C 0.9600
C20 H20A 0.9600
C20 H20B 0.9600
C20 H20C 0.9600
C21A C22A 1.475(18)
C21A H21A 0.9700
C21A H21B 0.9700
C22B C21B 1.461(14)
C22B H22A 0.9700
C22B H22B 0.9700
C23A H23A 0.9600
C23A H23B 0.9600
C23A H23C 0.9600
C24A H24A 0.9600
C24A H24B 0.9600
C24A H24C 0.9600
C25 C26 1.3900
C25 C30 1.3900
C25 H25 0.9300
C26 C27 1.3900
C26 C31 1.499(17)
C27 C29 1.3900
C27 H27 0.9300
C29 C28 1.3900
C29 H29 0.9300
C28 C30 1.3900
C28 H28 0.9300
C30 H30 0.9300
C31 H31A 0.9600
C31 H31B 0.9600
C31 H31C 0.9600
C22A H22C 0.9700
C22A H22D 0.9700
C24B H24D 0.9600
C24B H24E 0.9600
C24B H24F 0.9600
C23B H23D 0.9600
C23B H23E 0.9600
C23B H23F 0.9600
C21B H21C 0.9700
C21B H21D 0.9700

loop_
_geom_hbond_atom_site_label_D
_geom_hbond_atom_site_label_H
_geom_hbond_atom_site_label_A
_geom_hbond_distance_DH
_geom_hbond_distance_HA
_geom_hbond_distance_DA
_geom_hbond_angle_DHA
_geom_hbond_site_symmetry_A
C19 H19A F5 0.96 2.47 3.121(9) 124.9 1_655
C19 H19B F1 0.96 2.31 2.960(9) 124.1 .
C20 H20C F1 0.96 2.61 3.206(9) 120.4 .
C22B H22A Cl1 0.97 2.96 3.896(14) 163.7 2_746
C24A H24A Cl1 0.96 2.80 3.39(3) 120.3 .
C22A H22D Cl1 0.97 2.95 3.91(2) 171.5 2_746

loop_
_geom_torsion_atom_site_label_1
_geom_torsion_atom_site_label_2
_geom_torsion_atom_site_label_3
_geom_torsion_atom_site_label_4
_geom_torsion
C13 N1 C1 C6 -94.8(7)
Co1 N1 C1 C6 79.9(6)
C13 N1 C1 C2 86.9(6)
Co1 N1 C1 C2 -98.4(5)
C6 C1 C2 C3 -3.0(8)
N1 C1 C2 C3 175.3(5)
C6 C1 C2 C10 173.6(5)
N1 C1 C2 C10 -8.1(8)
C1 C2 C3 C4 1.0(9)
C10 C2 C3 C4 -175.7(6)
C2 C3 C4 C5 -0.1(10)
C3 C4 C5 C6 1.0(11)
C2 C1 C6 C5 3.9(9)
N1 C1 C6 C5 -174.4(5)
C2 C1 C6 C7 -171.0(6)
N1 C1 C6 C7 10.7(9)
C4 C5 C6 C1 -2.9(10)
C4 C5 C6 C7 172.1(7)
C1 C6 C7 C9 -122.5(8)
C5 C6 C7 C9 62.7(10)
C1 C6 C7 C8 114.3(8)
C5 C6 C7 C8 -60.5(10)
C3 C2 C10 C11 -53.3(7)
C1 C2 C10 C11 130.2(6)
C3 C2 C10 C12 71.0(7)
C1 C2 C10 C12 -105.6(6)
C1 N1 C13 C14 -174.5(5)
Co1 N1 C13 C14 11.1(7)
C1 N1 C13 C18 5.4(9)
Co1 N1 C13 C18 -169.0(5)
N1 C13 C14 C15 177.9(6)
C18 C13 C14 C15 -2.0(9)
N1 C13 C14 F1 0.2(8)
C18 C13 C14 F1 -179.7(5)
F1 C14 C15 F2 -1.9(9)
C13 C14 C15 F2 -179.6(6)
F1 C14 C15 C16 179.1(6)
C13 C14 C15 C16 1.4(10)
F2 C15 C16 F3 2.4(10)
C14 C15 C16 F3 -178.5(6)
F2 C15 C16 C17 -179.1(6)
C14 C15 C16 C17 0.0(10)
F3 C16 C17 F4 -1.0(10)
C15 C16 C17 F4 -179.5(6)
F3 C16 C17 C18 178.1(6)
C15 C16 C17 C18 -0.4(11)
F4 C17 C18 F5 -2.5(9)
C16 C17 C18 F5 178.5(6)
F4 C17 C18 C13 178.7(6)
C16 C17 C18 C13 -0.4(11)
N1 C13 C18 F5 2.7(10)
C14 C13 C18 F5 -177.4(5)
N1 C13 C18 C17 -178.4(6)
C14 C13 C18 C17 1.5(9)
C20 N2 C21A C22A -157(2)
C19 N2 C21A C22A 88(2)
C21B N2 C21A C22A 52.4(18)
Co1 N2 C21A C22A -40(2)
C24B N3 C22B C21B -75.1(15)
C24A N3 C22B C21B -92(3)
C23A N3 C22B C21B 159(3)
C23B N3 C22B C21B 168(2)
C22A N3 C22B C21B -52.2(16)
Co1 N3 C22B C21B 43.0(13)
C30 C25 C26 C27 0.0
C30 C25 C26 C31 -179.8(15)
C25 C26 C27 C29 0.0
C31 C26 C27 C29 179.7(16)
C26 C27 C29 C28 0.0
C27 C29 C28 C30 0.0
C29 C28 C30 C25 0.0
C26 C25 C30 C28 0.0
N2 C21A C22A N3 62(3)
C24B N3 C22A C21A -158(2)
C24A N3 C22A C21A -164(2)
C23A N3 C22A C21A 77(4)
C23B N3 C22A C21A 97(3)
C22B N3 C22A C21A 43.9(13)
Co1 N3 C22A C21A -47(2)
N3 C22B C21B N2 -64.7(18)
C20 N2 C21B C22B -79.1(14)
C19 N2 C21B C22B 164.6(13)
C21A N2 C21B C22B -45(2)
Co1 N2 C21B C22B 48.2(14)
